data_4032956
loop_
_publ_author_name
'Ren, Anni'
'Lang, Bo'
'Lin, Jialun'
'Lu, Ping'
'Wang, Yanguang'

_publ_section_title
;
 4-Diazoisochroman-3-imines: A Class of Metal Carbene Precursors for the
 Synthesis of Isochromene Derivatives.
;
_journal_issue 20
_journal_name_full 'The Journal of organic chemistry'
_journal_page_first 10953
_journal_page_last 10959
_journal_paper_doi 10.1021/acs.joc.7b01860
_journal_volume 82
_journal_year 2017
_chemical_formula_moiety 'C25 H21 N O3 S'
_chemical_formula_sum 'C25 H21 N O3 S'
_chemical_formula_weight 415.49
_space_group_crystal_system triclinic
_space_group_IT_number 2
_space_group_name_Hall '-P 1'
_space_group_name_H-M_alt 'P -1'
_symmetry_space_group_name_Hall '-P 1'
_symmetry_space_group_name_H-M 'P -1'
_atom_sites_solution_hydrogens geom
_audit_creation_date 2017-06-29
_audit_creation_method
;
Olex2 1.2
(compiled 2017.03.28 svn.r3405 for OlexSys, GUI svn.r5337)
;
_cell_angle_alpha 96.424(6)
_cell_angle_beta 101.261(6)
_cell_angle_gamma 103.543(6)
_cell_formula_units_Z 4
_cell_length_a 8.3061(5)
_cell_length_b 15.8000(10)
_cell_length_c 16.4284(11)
_cell_measurement_reflns_used 3400
_cell_measurement_temperature 170.0
_cell_measurement_theta_max 29.3875
_cell_measurement_theta_min 3.1584
_cell_volume 2027.4(2)
_computing_cell_refinement
;
CrysAlisPro, Agilent Technologies,
Version 1.171.35.11 (release 16-05-2011 CrysAlis171 .NET)
(compiled May 16 2011,17:55:39)
;
_computing_data_collection
;
CrysAlisPro, Agilent Technologies,
Version 1.171.35.11 (release 16-05-2011 CrysAlis171 .NET)
(compiled May 16 2011,17:55:39)
;
_computing_data_reduction
;
CrysAlisPro, Agilent Technologies,
Version 1.171.35.11 (release 16-05-2011 CrysAlis171 .NET)
(compiled May 16 2011,17:55:39)
;
_computing_molecular_graphics 'Olex2 (Dolomanov et al., 2009)'
_computing_publication_material 'Olex2 (Dolomanov et al., 2009)'
_computing_structure_refinement 'ShelXL (Sheldrick, 2015)'
_computing_structure_solution 'ShelXS (Sheldrick, 2008)'
_diffrn_ambient_temperature 170.0
_diffrn_detector_area_resol_mean 10.3592
_diffrn_measured_fraction_theta_full 0.995
_diffrn_measured_fraction_theta_max 0.995
_diffrn_measurement_details
;
#__ type_ start__ end____ width___ exp.time_
  1 omega  -32.00   55.00   1.0000   13.0000
omega____ theta____ kappa____ phi______ frames
    -      -11.4683   38.0000  150.0000 87

#__ type_ start__ end____ width___ exp.time_
  2 omega  -88.00   19.00   1.0000   13.0000
omega____ theta____ kappa____ phi______ frames
    -      -11.4683  -77.0000    0.0000 107

#__ type_ start__ end____ width___ exp.time_
  3 omega  -17.00   85.00   1.0000   13.0000
omega____ theta____ kappa____ phi______ frames
    -       11.7808   77.0000 -120.0000 102
;
_diffrn_measurement_device_type 'Xcalibur, Atlas, Gemini ultra'
_diffrn_measurement_method '\w scans'
_diffrn_orient_matrix_UB_11 0.0125026000
_diffrn_orient_matrix_UB_12 0.0166292000
_diffrn_orient_matrix_UB_13 -0.0372856000
_diffrn_orient_matrix_UB_21 0.0172826000
_diffrn_orient_matrix_UB_22 0.0437360000
_diffrn_orient_matrix_UB_23 0.0216341000
_diffrn_orient_matrix_UB_31 0.0876836000
_diffrn_orient_matrix_UB_32 0.0016664000
_diffrn_orient_matrix_UB_33 0.0115839000
_diffrn_radiation_monochromator graphite
_diffrn_radiation_type MoK\a
_diffrn_radiation_wavelength 0.71073
_diffrn_reflns_av_R_equivalents 0.0552
_diffrn_reflns_av_unetI/netI 0.0756
_diffrn_reflns_Laue_measured_fraction_full 0.995
_diffrn_reflns_Laue_measured_fraction_max 0.995
_diffrn_reflns_limit_h_max 8
_diffrn_reflns_limit_h_min -10
_diffrn_reflns_limit_k_max 19
_diffrn_reflns_limit_k_min -17
_diffrn_reflns_limit_l_max 19
_diffrn_reflns_limit_l_min -19
_diffrn_reflns_number 13510
_diffrn_reflns_point_group_measured_fraction_full 0.995
_diffrn_reflns_point_group_measured_fraction_max 0.995
_diffrn_reflns_theta_full 25.242
_diffrn_reflns_theta_max 25.348
_diffrn_reflns_theta_min 3.165
_diffrn_source 'Enhance (Mo) X-ray Source'
_exptl_absorpt_coefficient_mu 0.187
_exptl_absorpt_correction_T_max 1.00000
_exptl_absorpt_correction_T_min 0.54540
_exptl_absorpt_correction_type multi-scan
_exptl_absorpt_process_details
;
CrysAlisPro, Agilent Technologies,
Version 1.171.35.11 (release 16-05-2011 CrysAlis171 .NET)
(compiled May 16 2011,17:55:39)
Empirical absorption correction using spherical harmonics,
 implemented in SCALE3 ABSPACK scaling algorithm.
;
_exptl_crystal_colour colourless
_exptl_crystal_colour_primary colourless
_exptl_crystal_density_diffrn 1.361
_exptl_crystal_description plate
_exptl_crystal_F_000 872
_exptl_crystal_size_max 0.48
_exptl_crystal_size_mid 0.32
_exptl_crystal_size_min 0.18
_refine_diff_density_max 1.097
_refine_diff_density_min -0.651
_refine_diff_density_rms 0.097
_refine_ls_extinction_method none
_refine_ls_goodness_of_fit_ref 1.057
_refine_ls_hydrogen_treatment constr
_refine_ls_matrix_type full
_refine_ls_number_parameters 543
_refine_ls_number_reflns 7374
_refine_ls_number_restraints 0
_refine_ls_restrained_S_all 1.057
_refine_ls_R_factor_all 0.1123
_refine_ls_R_factor_gt 0.0855
_refine_ls_shift/su_max 0.000
_refine_ls_shift/su_mean 0.000
_refine_ls_structure_factor_coef Fsqd
_refine_ls_weighting_details 'w=1/[\s^2^(Fo^2^)+(0.1307P)^2^+1.9343P] where P=(Fo^2^+2Fc^2^)/3'
_refine_ls_weighting_scheme calc
_refine_ls_wR_factor_gt 0.2199
_refine_ls_wR_factor_ref 0.2492
_reflns_Friedel_coverage 0.000
_reflns_number_gt 5282
_reflns_number_total 7374
_reflns_threshold_expression 'I > 2\s(I)'
_cod_data_source_file jo7b01860_si_002.cif
_cod_data_source_block 170628_ran3_186_1_compound_3k
_cod_depositor_comments 'Adding full bibliography for 4032955--4032957.cif.'
_cod_database_code 4032956
_shelx_shelxl_version_number 2016/6
_chemical_oxdiff_formula 'c h n o S'
_shelx_space_group_comment
;
The symmetry employed for this shelxl refinement is uniquely defined
by the following loop, which should always be used as a source of
symmetry information in preference to the above space-group names.
They are only intended as comments.
;
_shelx_estimated_absorpt_t_max 0.967
_shelx_estimated_absorpt_t_min 0.915
_reflns_odcompleteness_completeness 99.63
_reflns_odcompleteness_iscentric 1
_reflns_odcompleteness_theta 26.32
_olex2_refinement_description
;
1. Fixed Uiso
 At 1.2 times of:
  All C(H) groups, All C(H,H) groups
 At 1.5 times of:
  All C(H,H,H) groups
2.a Ternary CH refined with riding coordinates:
 C7(H7), C8(H8), C32(H32), C33(H33)
2.b Secondary CH2 refined with riding coordinates:
 C9(H9A,H9B), C12(H12A,H12B), C34(H34A,H34B), C37(H37A,H37B)
2.c Aromatic/amide H refined with riding coordinates:
 C1(H1), C2(H2), C3(H3), C4(H4), C15(H15), C16(H16), C17(H17), C18(H18),
 C20(H20), C21(H21), C23(H23), C24(H24), C26(H26), C27(H27), C28(H28), C29(H29),
  C40(H40), C41(H41), C42(H42), C43(H43), C45(H45), C46(H46), C48(H48), C49(H49)
2.d Idealised Me refined as rotating group:
 C25(H25A,H25B,H25C), C50(H50A,H50B,H50C)
;
_olex2_submission_special_instructions 'No special instructions were received'

loop_
_space_group_symop_operation_xyz
'x, y, z'
'-x, -y, -z'

loop_
_atom_site_label
_atom_site_type_symbol
_atom_site_fract_x
_atom_site_fract_y
_atom_site_fract_z
_atom_site_U_iso_or_equiv
_atom_site_adp_type
_atom_site_occupancy
_atom_site_site_symmetry_order
_atom_site_calc_flag
_atom_site_refinement_flags_posn
S1 S 0.68896(12) 0.60589(6) 0.23504(6) 0.0308(3) Uani 1 1 d .
O1 O 0.8037(4) 0.67852(18) 0.21334(18) 0.0371(7) Uani 1 1 d .
O2 O 0.5162(3) 0.60998(19) 0.22862(18) 0.0388(7) Uani 1 1 d .
O3 O 0.9594(3) 0.52949(17) 0.20853(17) 0.0324(6) Uani 1 1 d .
N1 N 0.6734(4) 0.5131(2) 0.1748(2) 0.0316(7) Uani 1 1 d .
C1 C 0.4711(5) 0.2464(3) -0.0614(3) 0.0437(10) Uani 1 1 d .
H1 H 0.413726 0.287903 -0.081755 0.052 Uiso 1 1 calc R
C2 C 0.4626(6) 0.1687(4) -0.1132(3) 0.0569(13) Uani 1 1 d .
H2 H 0.401387 0.157671 -0.170236 0.068 Uiso 1 1 calc R
C3 C 0.5413(7) 0.1081(4) -0.0829(4) 0.0623(14) Uani 1 1 d .
H3 H 0.532353 0.055109 -0.119072 0.075 Uiso 1 1 calc R
C4 C 0.6341(7) 0.1226(3) -0.0004(4) 0.0561(13) Uani 1 1 d .
H4 H 0.688189 0.079918 0.020073 0.067 Uiso 1 1 calc R
C5 C 0.6466(5) 0.2007(3) 0.0521(3) 0.0407(10) Uani 1 1 d .
C6 C 0.5662(5) 0.2616(3) 0.0212(3) 0.0367(9) Uani 1 1 d .
C7 C 0.5997(5) 0.3412(3) 0.0866(3) 0.0331(9) Uani 1 1 d .
H7 H 0.504313 0.367954 0.093364 0.040 Uiso 1 1 calc R
C8 C 0.7095(5) 0.3228(3) 0.1628(3) 0.0355(9) Uani 1 1 d .
H8 H 0.686808 0.339635 0.219162 0.043 Uiso 1 1 calc R
C9 C 0.7412(6) 0.2328(3) 0.1422(3) 0.0446(11) Uani 1 1 d .
H9A H 0.864224 0.237883 0.148501 0.054 Uiso 1 1 calc R
H9B H 0.696588 0.192389 0.179211 0.054 Uiso 1 1 calc R
C10 C 0.7809(5) 0.3977(2) 0.1151(2) 0.0280(8) Uani 1 1 d .
C11 C 0.8026(5) 0.4841(3) 0.1673(2) 0.0293(8) Uani 1 1 d .
C12 C 1.0952(5) 0.4853(3) 0.2048(3) 0.0356(9) Uani 1 1 d .
H12A H 1.086513 0.439146 0.241069 0.043 Uiso 1 1 calc R
H12B H 1.207094 0.528741 0.226692 0.043 Uiso 1 1 calc R
C13 C 1.0840(5) 0.4443(2) 0.1174(2) 0.0287(8) Uani 1 1 d .
C14 C 0.9223(4) 0.3967(2) 0.0710(2) 0.0252(8) Uani 1 1 d .
C15 C 0.9061(5) 0.3594(3) -0.0121(2) 0.0322(9) Uani 1 1 d .
H15 H 0.796893 0.329208 -0.046147 0.039 Uiso 1 1 calc R
C16 C 1.0485(5) 0.3660(3) -0.0453(3) 0.0348(9) Uani 1 1 d .
H16 H 1.036420 0.338167 -0.101326 0.042 Uiso 1 1 calc R
C17 C 1.2081(5) 0.4125(3) 0.0017(3) 0.0352(9) Uani 1 1 d .
H17 H 1.304728 0.416794 -0.021953 0.042 Uiso 1 1 calc R
C18 C 1.2261(5) 0.4527(3) 0.0829(3) 0.0333(9) Uani 1 1 d .
H18 H 1.334955 0.485856 0.115236 0.040 Uiso 1 1 calc R
C19 C 0.7689(5) 0.5933(2) 0.3385(2) 0.0299(8) Uani 1 1 d .
C20 C 0.6706(5) 0.5327(3) 0.3763(3) 0.0373(9) Uani 1 1 d .
H20 H 0.564633 0.495230 0.344827 0.045 Uiso 1 1 calc R
C21 C 0.7275(6) 0.5271(3) 0.4596(3) 0.0460(11) Uani 1 1 d .
H21 H 0.659643 0.485734 0.485150 0.055 Uiso 1 1 calc R
C22 C 0.8827(6) 0.5811(3) 0.5072(3) 0.0403(10) Uani 1 1 d .
C23 C 0.9813(6) 0.6400(3) 0.4678(3) 0.0407(10) Uani 1 1 d .
H23 H 1.088757 0.676280 0.498799 0.049 Uiso 1 1 calc R
C24 C 0.9258(5) 0.6464(3) 0.3845(3) 0.0361(9) Uani 1 1 d .
H24 H 0.994482 0.687012 0.358658 0.043 Uiso 1 1 calc R
C25 C 0.9391(7) 0.5775(4) 0.5985(3) 0.0526(12) Uani 1 1 d .
H25A H 1.060719 0.606984 0.618028 0.079 Uiso 1 1 calc GR
H25B H 0.918920 0.515708 0.606786 0.079 Uiso 1 1 calc GR
H25C H 0.874611 0.607273 0.630661 0.079 Uiso 1 1 calc GR
S2 S 0.46604(13) 0.26758(7) 0.35193(7) 0.0358(3) Uani 1 1 d .
O4 O 0.6428(4) 0.2843(2) 0.3520(2) 0.0484(8) Uani 1 1 d .
O5 O 0.4031(4) 0.3414(2) 0.3754(2) 0.0495(8) Uani 1 1 d .
O6 O 0.5742(4) 0.28268(19) 0.52520(18) 0.0424(7) Uani 1 1 d .
N2 N 0.4126(4) 0.1883(2) 0.4063(2) 0.0377(8) Uani 1 1 d .
C26 C 0.1932(7) -0.0793(4) 0.5487(4) 0.0684(16) Uani 1 1 d .
H26 H 0.217849 -0.105001 0.499047 0.082 Uiso 1 1 calc R
C27 C 0.1486(7) -0.1298(4) 0.6121(5) 0.0755(18) Uani 1 1 d .
H27 H 0.139066 -0.191417 0.604303 0.091 Uiso 1 1 calc R
C28 C 0.1197(8) -0.0890(4) 0.6836(5) 0.078(2) Uani 1 1 d .
H28 H 0.096716 -0.123726 0.725714 0.093 Uiso 1 1 calc R
C29 C 0.1216(7) -0.0016(4) 0.6990(4) 0.0722(17) Uani 1 1 d .
H29 H 0.095480 0.024244 0.748202 0.087 Uiso 1 1 calc R
C30 C 0.1679(6) 0.0495(3) 0.6323(3) 0.0501(12) Uani 1 1 d .
C31 C 0.1980(6) 0.0063(3) 0.5640(4) 0.0556(13) Uani 1 1 d .
C32 C 0.2440(6) 0.0752(3) 0.5086(3) 0.0567(14) Uani 1 1 d .
H32 H 0.199880 0.059329 0.446184 0.068 Uiso 1 1 calc R
C33 C 0.2278(6) 0.1586(4) 0.5530(3) 0.0522(12) Uani 1 1 d .
H33 H 0.177960 0.199117 0.519344 0.063 Uiso 1 1 calc R
C34 C 0.1775(7) 0.1435(3) 0.6352(4) 0.0577(13) Uani 1 1 d .
H34A H 0.264813 0.180043 0.684283 0.069 Uiso 1 1 calc R
H34B H 0.066313 0.155682 0.636560 0.069 Uiso 1 1 calc R
C35 C 0.4057(5) 0.1446(3) 0.5434(3) 0.0451(11) Uani 1 1 d .
C36 C 0.4654(5) 0.2058(3) 0.4869(3) 0.0357(9) Uani 1 1 d .
C37 C 0.5974(7) 0.3043(3) 0.6163(3) 0.0522(12) Uani 1 1 d .
H37A H 0.491855 0.315023 0.629630 0.063 Uiso 1 1 calc R
H37B H 0.690660 0.358707 0.638558 0.063 Uiso 1 1 calc R
C38 C 0.6391(5) 0.2295(3) 0.6567(3) 0.0389(10) Uani 1 1 d .
C39 C 0.5438(5) 0.1464(3) 0.6176(3) 0.0415(10) Uani 1 1 d .
C40 C 0.5860(6) 0.0742(3) 0.6463(3) 0.0530(13) Uani 1 1 d .
H40 H 0.523588 0.016355 0.618750 0.064 Uiso 1 1 calc R
C41 C 0.7195(6) 0.0858(4) 0.7155(3) 0.0606(14) Uani 1 1 d .
H41 H 0.747614 0.035589 0.735160 0.073 Uiso 1 1 calc R
C42 C 0.8115(6) 0.1686(4) 0.7558(3) 0.0553(13) Uani 1 1 d .
H42 H 0.902114 0.175701 0.803506 0.066 Uiso 1 1 calc R
C43 C 0.7721(6) 0.2416(3) 0.7269(3) 0.0499(12) Uani 1 1 d .
H43 H 0.834815 0.299366 0.754528 0.060 Uiso 1 1 calc R
C44 C 0.3496(5) 0.2165(3) 0.2496(3) 0.0339(9) Uani 1 1 d .
C45 C 0.3634(6) 0.1361(3) 0.2143(3) 0.0444(11) Uani 1 1 d .
H45 H 0.427723 0.103917 0.246589 0.053 Uiso 1 1 calc R
C46 C 0.2824(6) 0.1026(3) 0.1312(3) 0.0495(12) Uani 1 1 d .
H46 H 0.290609 0.046675 0.107176 0.059 Uiso 1 1 calc R
C47 C 0.1899(5) 0.1482(3) 0.0820(3) 0.0403(10) Uani 1 1 d .
C48 C 0.1790(6) 0.2290(3) 0.1193(3) 0.0463(11) Uani 1 1 d .
H48 H 0.116234 0.261813 0.087021 0.056 Uiso 1 1 calc R
C49 C 0.2570(6) 0.2625(3) 0.2017(3) 0.0451(11) Uani 1 1 d .
H49 H 0.247078 0.317916 0.226125 0.054 Uiso 1 1 calc R
C50 C 0.1076(6) 0.1141(4) -0.0091(3) 0.0552(13) Uani 1 1 d .
H50A H -0.016044 0.094388 -0.016204 0.083 Uiso 1 1 calc GR
H50B H 0.149905 0.064354 -0.028610 0.083 Uiso 1 1 calc GR
H50C H 0.135039 0.161214 -0.042177 0.083 Uiso 1 1 calc GR

loop_
_atom_site_aniso_label
_atom_site_aniso_U_11
_atom_site_aniso_U_22
_atom_site_aniso_U_33
_atom_site_aniso_U_23
_atom_site_aniso_U_13
_atom_site_aniso_U_12
S1 0.0269(5) 0.0356(6) 0.0301(5) 0.0015(4) 0.0069(4) 0.0101(4)
O1 0.0376(16) 0.0359(15) 0.0380(16) 0.0065(12) 0.0110(13) 0.0082(13)
O2 0.0300(15) 0.0481(17) 0.0405(17) 0.0005(13) 0.0088(12) 0.0174(13)
O3 0.0212(13) 0.0377(15) 0.0349(15) -0.0031(12) 0.0049(11) 0.0065(12)
N1 0.0235(16) 0.0387(19) 0.0328(18) 0.0002(14) 0.0081(13) 0.0098(14)
C1 0.029(2) 0.044(3) 0.050(3) 0.000(2) 0.0019(19) 0.0027(19)
C2 0.046(3) 0.062(3) 0.050(3) -0.010(3) 0.004(2) 0.004(3)
C3 0.061(3) 0.047(3) 0.071(4) -0.011(3) 0.014(3) 0.009(3)
C4 0.054(3) 0.035(3) 0.082(4) 0.006(3) 0.024(3) 0.013(2)
C5 0.032(2) 0.034(2) 0.058(3) 0.010(2) 0.015(2) 0.0054(18)
C6 0.0231(19) 0.036(2) 0.047(3) 0.0043(19) 0.0106(18) -0.0003(17)
C7 0.0210(18) 0.038(2) 0.041(2) 0.0029(18) 0.0101(16) 0.0071(17)
C8 0.030(2) 0.042(2) 0.037(2) 0.0118(18) 0.0125(17) 0.0064(18)
C9 0.036(2) 0.048(3) 0.054(3) 0.023(2) 0.015(2) 0.010(2)
C10 0.0270(19) 0.030(2) 0.027(2) 0.0032(16) 0.0055(15) 0.0095(16)
C11 0.0225(19) 0.038(2) 0.028(2) 0.0066(16) 0.0086(15) 0.0061(16)
C12 0.025(2) 0.045(2) 0.037(2) 0.0023(19) 0.0044(17) 0.0144(18)
C13 0.0257(19) 0.028(2) 0.034(2) 0.0054(16) 0.0068(16) 0.0092(16)
C14 0.0244(18) 0.0232(18) 0.032(2) 0.0091(15) 0.0076(15) 0.0105(15)
C15 0.029(2) 0.034(2) 0.032(2) 0.0052(17) 0.0018(16) 0.0091(17)
C16 0.037(2) 0.041(2) 0.030(2) 0.0065(18) 0.0115(17) 0.0148(19)
C17 0.031(2) 0.041(2) 0.041(2) 0.0101(19) 0.0142(18) 0.0160(19)
C18 0.0217(19) 0.036(2) 0.043(2) 0.0081(18) 0.0055(16) 0.0107(17)
C19 0.0280(19) 0.028(2) 0.033(2) 0.0012(16) 0.0071(16) 0.0088(16)
C20 0.034(2) 0.037(2) 0.040(2) 0.0057(18) 0.0096(18) 0.0051(18)
C21 0.048(3) 0.050(3) 0.047(3) 0.016(2) 0.020(2) 0.014(2)
C22 0.039(2) 0.046(3) 0.040(2) 0.006(2) 0.0099(19) 0.020(2)
C23 0.037(2) 0.046(3) 0.034(2) 0.0003(19) 0.0042(18) 0.009(2)
C24 0.027(2) 0.038(2) 0.041(2) 0.0041(18) 0.0083(17) 0.0060(18)
C25 0.063(3) 0.067(3) 0.037(3) 0.014(2) 0.013(2) 0.031(3)
S2 0.0317(6) 0.0368(6) 0.0384(6) 0.0083(4) 0.0091(4) 0.0059(4)
O4 0.0306(16) 0.063(2) 0.0460(19) 0.0118(16) 0.0087(13) 0.0014(14)
O5 0.059(2) 0.0378(17) 0.051(2) 0.0059(14) 0.0092(16) 0.0146(15)
O6 0.0521(18) 0.0329(16) 0.0366(17) 0.0003(13) 0.0065(13) 0.0062(14)
N2 0.0311(18) 0.040(2) 0.040(2) 0.0092(16) 0.0081(15) 0.0041(16)
C26 0.052(3) 0.049(3) 0.092(5) 0.004(3) -0.010(3) 0.015(3)
C27 0.055(3) 0.056(4) 0.108(6) 0.029(4) 0.002(3) 0.007(3)
C28 0.069(4) 0.054(4) 0.095(5) 0.037(3) -0.018(3) 0.007(3)
C29 0.044(3) 0.075(4) 0.085(4) 0.039(3) -0.005(3) -0.006(3)
C30 0.032(2) 0.036(2) 0.071(3) 0.006(2) -0.006(2) 0.004(2)
C31 0.028(2) 0.058(3) 0.068(4) -0.007(3) 0.002(2) 0.001(2)
C32 0.033(2) 0.055(3) 0.065(3) 0.032(3) -0.011(2) -0.013(2)
C33 0.037(3) 0.063(3) 0.056(3) 0.014(3) 0.012(2) 0.009(2)
C34 0.050(3) 0.053(3) 0.067(4) 0.007(3) 0.014(3) 0.010(2)
C35 0.031(2) 0.053(3) 0.043(3) 0.014(2) 0.0035(19) -0.001(2)
C36 0.026(2) 0.045(2) 0.037(2) 0.0098(19) 0.0110(17) 0.0066(18)
C37 0.064(3) 0.048(3) 0.041(3) -0.001(2) 0.006(2) 0.017(2)
C38 0.037(2) 0.048(3) 0.032(2) 0.0049(19) 0.0120(18) 0.008(2)
C39 0.024(2) 0.053(3) 0.044(3) 0.014(2) 0.0074(18) -0.0005(19)
C40 0.042(3) 0.048(3) 0.057(3) 0.018(2) -0.003(2) -0.006(2)
C41 0.046(3) 0.058(3) 0.067(4) 0.030(3) -0.007(2) -0.001(2)
C42 0.033(2) 0.067(3) 0.057(3) 0.024(3) -0.004(2) -0.001(2)
C43 0.042(3) 0.059(3) 0.037(3) 0.004(2) 0.004(2) -0.002(2)
C44 0.0252(19) 0.038(2) 0.042(2) 0.0158(18) 0.0113(17) 0.0079(17)
C45 0.038(2) 0.035(2) 0.059(3) 0.013(2) 0.000(2) 0.015(2)
C46 0.048(3) 0.037(2) 0.058(3) 0.002(2) 0.001(2) 0.012(2)
C47 0.032(2) 0.042(2) 0.043(3) 0.011(2) 0.0084(19) 0.0009(19)
C48 0.046(3) 0.050(3) 0.048(3) 0.018(2) 0.007(2) 0.021(2)
C49 0.049(3) 0.044(3) 0.050(3) 0.010(2) 0.013(2) 0.024(2)
C50 0.047(3) 0.059(3) 0.048(3) 0.007(2) 0.001(2) -0.001(2)

loop_
_atom_type_symbol
_atom_type_description
_atom_type_scat_dispersion_real
_atom_type_scat_dispersion_imag
_atom_type_scat_source
C C 0.0033 0.0016 'International Tables Vol C Tables 4.2.6.8 and 6.1.1.4'
H H 0.0000 0.0000 'International Tables Vol C Tables 4.2.6.8 and 6.1.1.4'
N N 0.0061 0.0033 'International Tables Vol C Tables 4.2.6.8 and 6.1.1.4'
O O 0.0106 0.0060 'International Tables Vol C Tables 4.2.6.8 and 6.1.1.4'
S S 0.1246 0.1234 'International Tables Vol C Tables 4.2.6.8 and 6.1.1.4'

loop_
_geom_angle_atom_site_label_1
_geom_angle_atom_site_label_2
_geom_angle_atom_site_label_3
_geom_angle
O1 S1 N1 111.12(16)
O1 S1 C19 109.31(18)
O2 S1 O1 117.39(17)
O2 S1 N1 104.42(16)
O2 S1 C19 107.27(17)
N1 S1 C19 106.74(17)
C11 O3 C12 116.6(3)
C11 N1 S1 122.9(3)
C2 C1 H1 120.9
C2 C1 C6 118.1(4)
C6 C1 H1 120.9
C1 C2 H2 119.7
C3 C2 C1 120.7(5)
C3 C2 H2 119.7
C2 C3 H3 119.4
C2 C3 C4 121.3(5)
C4 C3 H3 119.4
C3 C4 H4 120.5
C3 C4 C5 118.9(5)
C5 C4 H4 120.5
C4 C5 C9 129.4(4)
C6 C5 C4 119.6(5)
C6 C5 C9 111.0(4)
C1 C6 C7 127.7(4)
C5 C6 C1 121.4(4)
C5 C6 C7 110.9(4)
C6 C7 H7 119.3
C6 C7 C8 105.1(3)
C6 C7 C10 117.1(3)
C8 C7 H7 119.3
C8 C7 C10 62.4(3)
C10 C7 H7 119.3
C7 C8 H8 118.5
C7 C8 C9 108.8(4)
C7 C8 C10 59.2(2)
C9 C8 H8 118.5
C9 C8 C10 118.7(3)
C10 C8 H8 118.5
C5 C9 C8 104.1(3)
C5 C9 H9A 110.9
C5 C9 H9B 110.9
C8 C9 H9A 110.9
C8 C9 H9B 110.9
H9A C9 H9B 109.0
C7 C10 C8 58.4(3)
C11 C10 C7 115.0(3)
C11 C10 C8 108.8(3)
C11 C10 C14 113.0(3)
C14 C10 C7 126.7(3)
C14 C10 C8 123.3(3)
O3 C11 C10 118.2(3)
N1 C11 O3 120.9(4)
N1 C11 C10 120.8(3)
O3 C12 H12A 109.4
O3 C12 H12B 109.4
O3 C12 C13 111.2(3)
H12A C12 H12B 108.0
C13 C12 H12A 109.4
C13 C12 H12B 109.4
C14 C13 C12 116.3(3)
C18 C13 C12 122.2(4)
C18 C13 C14 121.4(4)
C13 C14 C10 115.2(3)
C15 C14 C10 126.7(3)
C15 C14 C13 117.9(3)
C14 C15 H15 119.9
C16 C15 C14 120.3(4)
C16 C15 H15 119.9
C15 C16 H16 119.5
C17 C16 C15 121.0(4)
C17 C16 H16 119.5
C16 C17 H17 120.2
C18 C17 C16 119.7(4)
C18 C17 H17 120.2
C13 C18 H18 120.2
C17 C18 C13 119.6(4)
C17 C18 H18 120.2
C20 C19 S1 119.6(3)
C20 C19 C24 119.7(4)
C24 C19 S1 120.6(3)
C19 C20 H20 120.1
C21 C20 C19 119.8(4)
C21 C20 H20 120.1
C20 C21 H21 119.4
C20 C21 C22 121.3(4)
C22 C21 H21 119.4
C21 C22 C25 120.7(4)
C23 C22 C21 118.2(4)
C23 C22 C25 121.1(4)
C22 C23 H23 119.4
C24 C23 C22 121.1(4)
C24 C23 H23 119.4
C19 C24 H24 120.1
C23 C24 C19 119.8(4)
C23 C24 H24 120.1
C22 C25 H25A 109.5
C22 C25 H25B 109.5
C22 C25 H25C 109.5
H25A C25 H25B 109.5
H25A C25 H25C 109.5
H25B C25 H25C 109.5
O4 S2 O5 117.7(2)
O4 S2 N2 110.05(18)
O4 S2 C44 107.65(18)
O5 S2 N2 111.32(19)
O5 S2 C44 107.63(19)
N2 S2 C44 101.11(18)
C36 O6 C37 117.0(3)
C36 N2 S2 118.0(3)
C27 C26 H26 122.1
C31 C26 H26 122.1
C31 C26 C27 115.8(6)
C26 C27 H27 120.1
C28 C27 C26 119.8(6)
C28 C27 H27 120.1
C27 C28 H28 117.7
C27 C28 C29 124.7(6)
C29 C28 H28 117.7
C28 C29 H29 122.8
C28 C29 C30 114.5(6)
C30 C29 H29 122.8
C31 C30 C29 118.2(5)
C31 C30 C34 117.7(5)
C34 C30 C29 124.0(5)
C26 C31 C30 127.0(6)
C26 C31 C32 126.9(5)
C30 C31 C32 106.1(5)
C31 C32 H32 119.4
C33 C32 C31 105.5(5)
C33 C32 H32 119.4
C33 C32 C35 64.4(3)
C35 C32 C31 115.8(4)
C35 C32 H32 119.4
C32 C33 H33 119.0
C32 C33 C34 109.9(4)
C32 C33 C35 57.9(3)
C34 C33 H33 119.0
C34 C33 C35 117.1(4)
C35 C33 H33 119.0
C30 C34 C33 100.7(4)
C30 C34 H34A 111.6
C30 C34 H34B 111.6
C33 C34 H34A 111.6
C33 C34 H34B 111.6
H34A C34 H34B 109.4
C32 C35 C33 57.7(3)
C32 C35 C39 128.0(4)
C36 C35 C32 117.2(4)
C36 C35 C33 105.7(4)
C36 C35 C39 112.2(4)
C39 C35 C33 122.3(4)
O6 C36 C35 115.6(4)
N2 C36 O6 121.3(4)
N2 C36 C35 123.0(4)
O6 C37 H37A 109.8
O6 C37 H37B 109.8
O6 C37 C38 109.5(4)
H37A C37 H37B 108.2
C38 C37 H37A 109.8
C38 C37 H37B 109.8
C39 C38 C37 115.9(4)
C39 C38 C43 121.1(4)
C43 C38 C37 122.9(4)
C38 C39 C35 114.6(4)
C40 C39 C35 126.2(4)
C40 C39 C38 119.1(4)
C39 C40 H40 120.0
C39 C40 C41 120.0(5)
C41 C40 H40 120.0
C40 C41 H41 119.5
C42 C41 C40 120.9(5)
C42 C41 H41 119.5
C41 C42 H42 120.2
C41 C42 C43 119.7(4)
C43 C42 H42 120.2
C38 C43 H43 120.4
C42 C43 C38 119.2(5)
C42 C43 H43 120.4
C45 C44 S2 121.4(3)
C45 C44 C49 119.7(4)
C49 C44 S2 118.6(3)
C44 C45 H45 120.4
C44 C45 C46 119.2(4)
C46 C45 H45 120.4
C45 C46 H46 119.0
C45 C46 C47 121.9(4)
C47 C46 H46 119.0
C46 C47 C48 117.5(4)
C46 C47 C50 122.3(4)
C48 C47 C50 120.2(4)
C47 C48 H48 119.4
C49 C48 C47 121.2(4)
C49 C48 H48 119.4
C44 C49 H49 119.8
C48 C49 C44 120.5(4)
C48 C49 H49 119.8
C47 C50 H50A 109.5
C47 C50 H50B 109.5
C47 C50 H50C 109.5
H50A C50 H50B 109.5
H50A C50 H50C 109.5
H50B C50 H50C 109.5

loop_
_geom_bond_atom_site_label_1
_geom_bond_atom_site_label_2
_geom_bond_distance
S1 O1 1.437(3)
S1 O2 1.435(3)
S1 N1 1.637(3)
S1 C19 1.751(4)
O3 C11 1.334(5)
O3 C12 1.466(4)
N1 C11 1.283(5)
C1 H1 0.9500
C1 C2 1.393(7)
C1 C6 1.394(6)
C2 H2 0.9500
C2 C3 1.364(8)
C3 H3 0.9500
C3 C4 1.388(8)
C4 H4 0.9500
C4 C5 1.394(7)
C5 C6 1.381(6)
C5 C9 1.502(7)
C6 C7 1.493(6)
C7 H7 1.0000
C7 C8 1.498(6)
C7 C10 1.512(5)
C8 H8 1.0000
C8 C9 1.519(6)
C8 C10 1.559(5)
C9 H9A 0.9900
C9 H9B 0.9900
C10 C11 1.481(5)
C10 C14 1.497(5)
C12 H12A 0.9900
C12 H12B 0.9900
C12 C13 1.484(5)
C13 C14 1.396(5)
C13 C18 1.392(5)
C14 C15 1.394(5)
C15 H15 0.9500
C15 C16 1.383(5)
C16 H16 0.9500
C16 C17 1.382(6)
C17 H17 0.9500
C17 C18 1.376(6)
C18 H18 0.9500
C19 C20 1.391(6)
C19 C24 1.391(6)
C20 H20 0.9500
C20 C21 1.377(6)
C21 H21 0.9500
C21 C22 1.394(7)
C22 C23 1.393(6)
C22 C25 1.494(6)
C23 H23 0.9500
C23 C24 1.378(6)
C24 H24 0.9500
C25 H25A 0.9800
C25 H25B 0.9800
C25 H25C 0.9800
S2 O4 1.429(3)
S2 O5 1.430(3)
S2 N2 1.645(3)
S2 C44 1.763(4)
O6 C36 1.335(5)
O6 C37 1.462(5)
N2 C36 1.288(5)
C26 H26 0.9500
C26 C27 1.434(9)
C26 C31 1.338(7)
C27 H27 0.9500
C27 C28 1.366(10)
C28 H28 0.9500
C28 C29 1.373(9)
C29 H29 0.9500
C29 C30 1.489(8)
C30 C31 1.344(7)
C30 C34 1.464(7)
C31 C32 1.523(7)
C32 H32 1.0000
C32 C33 1.482(7)
C32 C35 1.485(6)
C33 H33 1.0000
C33 C34 1.517(7)
C33 C35 1.580(6)
C34 H34A 0.9900
C34 H34B 0.9900
C35 C36 1.482(6)
C35 C39 1.495(6)
C37 H37A 0.9900
C37 H37B 0.9900
C37 C38 1.494(6)
C38 C39 1.375(6)
C38 C43 1.393(6)
C39 C40 1.374(7)
C40 H40 0.9500
C40 C41 1.386(7)
C41 H41 0.9500
C41 C42 1.369(7)
C42 H42 0.9500
C42 C43 1.379(7)
C43 H43 0.9500
C44 C45 1.376(6)
C44 C49 1.376(6)
C45 H45 0.9500
C45 C46 1.381(7)
C46 H46 0.9500
C46 C47 1.381(6)
C47 C48 1.383(6)
C47 C50 1.499(7)
C48 H48 0.9500
C48 C49 1.368(7)
C49 H49 0.9500
C50 H50A 0.9800
C50 H50B 0.9800
C50 H50C 0.9800
